data_7050271
loop_
_publ_author_name
'Pradeep, Chullikkattil P.'
'Htwe, Tin'
'Zacharias, Panthapally S.'
'Das, Samar K.'

_publ_section_title
;
 First structurally characterized optically active mononuclear Mn(iv)
 complex: synthesis, crystal structure and properties of [MnivL2]
 {H2L?=?S-(?)-2-[(2-hydroxy-1-phenylethylimino)methyl]phenol}Electronic
 supplementary information (ESI) available: GC analysis of the styrene
 epoxidation; 1H NMR spectrum of (E)-stilbene oxide produced by the
 epoxidation of (E)-stilbene. See
 http://www.rsc.org/suppdata/nj/b3/b315658c/
;
_journal_issue 6
_journal_name_full 'New Journal of Chemistry'
_journal_page_first 735
_journal_paper_doi 10.1039/b315658c
_journal_volume 28
_journal_year 2004
_chemical_formula_sum 'C30 H26 Mn N2 O4'
_chemical_formula_weight 533.47
_chemical_name_systematic
;
?
;
_space_group_IT_number 5
_symmetry_cell_setting monoclinic
_symmetry_space_group_name_Hall 'C 2y'
_symmetry_space_group_name_H-M 'C 1 2 1'
_atom_sites_solution_hydrogens geom
_atom_sites_solution_primary direct
_atom_sites_solution_secondary difmap
_audit_creation_method SHELXL-97
_cell_angle_alpha 90.00
_cell_angle_beta 107.504(12)
_cell_angle_gamma 90.00
_cell_formula_units_Z 4
_cell_length_a 23.052(7)
_cell_length_b 8.9826(8)
_cell_length_c 12.684(3)
_cell_measurement_temperature 298(2)
_cell_volume 2504.8(10)
_computing_structure_refinement 'SHELXL-97 (Sheldrick, 1997)'
_computing_structure_solution 'SHELXS-97 (Sheldrick, 1990)'
_diffrn_ambient_temperature 298(2)
_diffrn_measured_fraction_theta_full 0.495
_diffrn_measured_fraction_theta_max 0.495
_diffrn_radiation_monochromator graphite
_diffrn_radiation_source 'fine-focus sealed tube'
_diffrn_radiation_type MoK\a
_diffrn_radiation_wavelength 0.71073
_diffrn_reflns_av_R_equivalents 0.0138
_diffrn_reflns_av_sigmaI/netI 0.0268
_diffrn_reflns_limit_h_max 27
_diffrn_reflns_limit_h_min -1
_diffrn_reflns_limit_k_max 1
_diffrn_reflns_limit_k_min -10
_diffrn_reflns_limit_l_max 14
_diffrn_reflns_limit_l_min -15
_diffrn_reflns_number 2836
_diffrn_reflns_theta_full 25.00
_diffrn_reflns_theta_max 25.00
_diffrn_reflns_theta_min 2.10
_exptl_absorpt_coefficient_mu 0.567
_exptl_crystal_colour 'deep brown'
_exptl_crystal_density_diffrn 1.415
_exptl_crystal_density_method 'not measured'
_exptl_crystal_description block
_exptl_crystal_F_000 1108
_exptl_crystal_size_max 0.62
_exptl_crystal_size_mid 0.50
_exptl_crystal_size_min 0.42
_refine_diff_density_max 0.112
_refine_diff_density_min -0.153
_refine_diff_density_rms 0.029
_refine_ls_abs_structure_details 'Flack H D (1983), Acta Cryst. A39, 876-881'
_refine_ls_abs_structure_Flack 0.028(15)
_refine_ls_extinction_method none
_refine_ls_goodness_of_fit_ref 1.073
_refine_ls_hydrogen_treatment mixed
_refine_ls_matrix_type full
_refine_ls_number_parameters 439
_refine_ls_number_reflns 2637
_refine_ls_number_restraints 1
_refine_ls_restrained_S_all 1.072
_refine_ls_R_factor_all 0.0253
_refine_ls_R_factor_gt 0.0236
_refine_ls_shift/su_max 0.000
_refine_ls_shift/su_mean 0.000
_refine_ls_structure_factor_coef Fsqd
_refine_ls_weighting_details 'w=1/[\s^2^(Fo^2^)+(0.0341P)^2^+0.5347P] where P=(Fo^2^+2Fc^2^)/3'
_refine_ls_weighting_scheme calc
_refine_ls_wR_factor_gt 0.0622
_refine_ls_wR_factor_ref 0.0633
_reflns_number_gt 2552
_reflns_number_total 2637
_reflns_threshold_expression >2sigma(I)
_cod_data_source_file b315658c.txt
_cod_data_source_block mn1
_cod_depositor_comments
;
The following automatic conversions were performed:

'_refine_ls_weighting_scheme' value 'calc
w=1/[\s^2^(Fo^2^)+(0.0341P)^2^+0.5347P] where P=(Fo^2^+2Fc^2^)/3' was
changed to 'calc'. New tag '_refine_ls_weighting_details' was
created. The value of the new tag was set to
'w=1/[\s^2^(Fo^2^)+(0.0341P)^2^+0.5347P] where P=(Fo^2^+2Fc^2^)/3'.

Automatic conversion script
Id: cif_fix_values 3143 2015-03-26 13:38:13Z robertas 
;
_cod_original_sg_symbol_H-M c_2
_cod_database_code 7050271

loop_
_symmetry_equiv_pos_as_xyz
'x, y, z'
'-x, y, -z'
'x+1/2, y+1/2, z'
'-x+1/2, y+1/2, -z'

loop_
_atom_site_label
_atom_site_type_symbol
_atom_site_fract_x
_atom_site_fract_y
_atom_site_fract_z
_atom_site_U_iso_or_equiv
_atom_site_adp_type
_atom_site_occupancy
_atom_site_calc_flag
_atom_site_refinement_flags
_atom_site_disorder_assembly
_atom_site_disorder_group
Mn1 Mn 1.0000 0.98343(6) 1.0000 0.03494(15) Uani 1 d S . .
O1 O 1.04969(10) 1.1263(3) 1.09044(16) 0.0461(5) Uani 1 d . . .
N1 N 1.05902(9) 0.9915(3) 0.91558(15) 0.0333(5) Uani 1 d . . .
O2 O 0.95716(9) 0.8303(2) 0.90480(16) 0.0419(5) Uani 1 d . . .
Mn2 Mn 1.0000 0.29064(6) 1.5000 0.03440(14) Uani 1 d S . .
O3 O 1.05452(9) 0.1461(3) 1.57213(18) 0.0495(6) Uani 1 d . . .
N2 N 1.04734(8) 0.2843(3) 1.39308(16) 0.0353(5) Uani 1 d . . .
O4 O 0.94844(9) 0.4428(3) 1.41735(15) 0.0462(5) Uani 1 d . . .
C1 C 1.09307(13) 1.1846(4) 1.0444(2) 0.0434(6) Uani 1 d . . .
H1A H 1.1268(15) 1.222(5) 1.103(3) 0.070(11) Uiso 1 d . . .
H1B H 1.0737(14) 1.274(5) 0.991(3) 0.059(9) Uiso 1 d . . .
C2 C 1.11614(11) 1.0582(3) 0.9876(2) 0.0378(6) Uani 1 d . . .
H2 H 1.1317(12) 0.986(4) 1.041(2) 0.051(8) Uiso 1 d . . .
C3 C 1.04757(11) 0.9549(3) 0.81336(19) 0.0339(6) Uani 1 d . . .
H3 H 1.0771(11) 0.975(4) 0.7792(19) 0.032(6) Uiso 1 d . . .
C4 C 0.99370(11) 0.8817(3) 0.74954(18) 0.0328(5) Uani 1 d . . .
C5 C 0.95083(11) 0.8206(3) 0.7984(2) 0.0353(6) Uani 1 d . . .
C6 C 0.90141(13) 0.7416(4) 0.7298(2) 0.0453(7) Uani 1 d . . .
H6 H 0.8766(13) 0.697(4) 0.764(2) 0.052(9) Uiso 1 d . . .
C7 C 0.89475(13) 0.7207(4) 0.6202(2) 0.0506(7) Uani 1 d . . .
H7 H 0.8591(14) 0.662(5) 0.576(3) 0.072(11) Uiso 1 d . . .
C8 C 0.93676(14) 0.7769(4) 0.5724(2) 0.0495(7) Uani 1 d . . .
H8 H 0.9344(11) 0.764(4) 0.497(2) 0.043(7) Uiso 1 d . . .
C9 C 0.98557(13) 0.8553(3) 0.6367(2) 0.0415(6) Uani 1 d . . .
H9 H 1.0182(13) 0.894(4) 0.611(2) 0.051(8) Uiso 1 d . . .
C11 C 1.21436(14) 1.0052(4) 0.9488(3) 0.0575(8) Uani 1 d . . .
H11 H 1.2174(14) 0.921(5) 0.992(3) 0.062(11) Uiso 1 d . . .
C12 C 1.25885(15) 1.0405(6) 0.8998(4) 0.0783(12) Uani 1 d . . .
H12 H 1.2901(16) 0.964(6) 0.921(3) 0.087(12) Uiso 1 d . . .
C13 C 1.25331(15) 1.1653(6) 0.8353(3) 0.0763(12) Uani 1 d . . .
H13 H 1.2849(18) 1.201(6) 0.809(3) 0.102(14) Uiso 1 d . . .
C14 C 1.20384(15) 1.2554(5) 0.8185(3) 0.0626(10) Uani 1 d . . .
H14 H 1.2018(19) 1.359(6) 0.780(4) 0.108(16) Uiso 1 d . . .
C10 C 1.16362(11) 1.0966(4) 0.9315(2) 0.0391(6) Uani 1 d . . .
C15 C 1.15916(13) 1.2220(4) 0.8666(2) 0.0498(7) Uani 1 d . . .
H15 H 1.1278(16) 1.270(5) 0.849(3) 0.071(12) Uiso 1 d . . .
C16 C 1.11065(13) 0.1600(5) 1.5508(3) 0.0512(8) Uani 1 d . . .
H16A H 1.1335(15) 0.070(5) 1.583(3) 0.058(10) Uiso 1 d . . .
H16B H 1.1322(14) 0.233(4) 1.590(3) 0.045(9) Uiso 1 d . . .
C17 C 1.09973(12) 0.1799(4) 1.4276(2) 0.0417(6) Uani 1 d . . .
H17 H 1.0874(15) 0.091(5) 1.394(3) 0.065(11) Uiso 1 d . . .
C18 C 1.03276(12) 0.3496(3) 1.2984(2) 0.0392(6) Uani 1 d . . .
H18 H 1.0561(13) 0.322(4) 1.248(2) 0.051(8) Uiso 1 d . . .
C19 C 0.98229(11) 0.4453(3) 1.2551(2) 0.0373(6) Uani 1 d . . .
C20 C 0.94188(10) 0.4854(4) 1.31569(19) 0.0369(5) Uani 1 d . . .
C21 C 0.89280(12) 0.5800(4) 1.2639(3) 0.0469(7) Uani 1 d . . .
H21 H 0.8662(13) 0.602(4) 1.306(2) 0.049(8) Uiso 1 d . . .
C22 C 0.88308(14) 0.6298(4) 1.1576(3) 0.0553(8) Uani 1 d . . .
H22 H 0.8488(16) 0.700(5) 1.130(3) 0.079(12) Uiso 1 d . . .
C23 C 0.92241(16) 0.5911(4) 1.0983(3) 0.0578(8) Uani 1 d . . .
H23 H 0.9159(16) 0.625(5) 1.024(3) 0.085(13) Uiso 1 d . . .
C24 C 0.97147(13) 0.5015(4) 1.1468(2) 0.0474(7) Uani 1 d . . .
H24 H 0.9990(12) 0.466(4) 1.106(2) 0.051(8) Uiso 1 d . . .
C25 C 1.15567(11) 0.2275(3) 1.3982(2) 0.0389(6) Uani 1 d . . .
C26 C 1.18636(14) 0.3551(4) 1.4409(3) 0.0558(8) Uani 1 d . . .
H26 H 1.1744(15) 0.413(5) 1.499(3) 0.072(10) Uiso 1 d . . .
C27 C 1.23912(17) 0.3960(5) 1.4157(4) 0.0731(11) Uani 1 d . . .
H27 H 1.2560(19) 0.489(7) 1.435(4) 0.103(15) Uiso 1 d . . .
C28 C 1.26106(14) 0.3066(6) 1.3485(3) 0.0692(11) Uani 1 d . . .
H28 H 1.2970(16) 0.340(4) 1.335(3) 0.074(11) Uiso 1 d . . .
C29 C 1.23085(15) 0.1806(6) 1.3055(3) 0.0683(11) Uani 1 d . . .
H29 H 1.2420(17) 0.119(6) 1.260(3) 0.090(13) Uiso 1 d . . .
C30 C 1.17799(14) 0.1395(5) 1.3298(3) 0.0538(8) Uani 1 d . . .
H30 H 1.1598(13) 0.071(4) 1.302(2) 0.043(9) Uiso 1 d . . .

loop_
_atom_site_aniso_label
_atom_site_aniso_U_11
_atom_site_aniso_U_22
_atom_site_aniso_U_33
_atom_site_aniso_U_23
_atom_site_aniso_U_13
_atom_site_aniso_U_12
Mn1 0.0399(3) 0.0411(3) 0.0292(2) 0.000 0.0185(2) 0.000
O1 0.0517(11) 0.0556(14) 0.0365(9) -0.0102(10) 0.0216(8) -0.0097(11)
N1 0.0349(10) 0.0361(11) 0.0314(9) 0.0000(11) 0.0138(8) -0.0011(11)
O2 0.0478(10) 0.0486(13) 0.0363(10) -0.0027(9) 0.0232(8) -0.0099(9)
Mn2 0.0303(3) 0.0413(3) 0.0342(3) 0.000 0.0137(2) 0.000
O3 0.0396(10) 0.0550(14) 0.0599(12) 0.0231(11) 0.0241(10) 0.0076(10)
N2 0.0287(9) 0.0411(11) 0.0381(11) -0.0028(12) 0.0128(8) -0.0004(11)
O4 0.0444(10) 0.0575(15) 0.0398(10) 0.0028(10) 0.0174(9) 0.0160(11)
C1 0.0518(16) 0.0447(17) 0.0352(12) -0.0061(13) 0.0153(12) -0.0067(14)
C2 0.0390(13) 0.0419(15) 0.0310(11) 0.0030(12) 0.0084(10) -0.0012(12)
C3 0.0364(12) 0.0359(14) 0.0356(12) 0.0036(11) 0.0203(10) 0.0027(11)
C4 0.0374(12) 0.0318(13) 0.0320(12) 0.0021(10) 0.0145(10) 0.0022(11)
C5 0.0365(12) 0.0358(15) 0.0363(12) -0.0020(11) 0.0152(10) 0.0034(11)
C6 0.0406(14) 0.0496(18) 0.0498(15) -0.0024(14) 0.0199(12) -0.0094(13)
C7 0.0466(15) 0.0555(18) 0.0462(15) -0.0072(15) 0.0087(12) -0.0107(15)
C8 0.0648(17) 0.0497(17) 0.0320(13) -0.0060(14) 0.0116(12) -0.0060(16)
C9 0.0521(15) 0.0428(15) 0.0342(12) -0.0004(12) 0.0199(11) -0.0020(13)
C11 0.0419(15) 0.061(2) 0.0656(19) -0.0004(18) 0.0094(14) 0.0100(16)
C12 0.0383(16) 0.099(3) 0.099(3) -0.014(3) 0.0238(18) 0.016(2)
C13 0.0467(18) 0.109(4) 0.085(2) -0.020(3) 0.0378(18) -0.015(2)
C14 0.0539(17) 0.080(3) 0.0602(18) -0.0011(18) 0.0271(14) -0.0187(18)
C10 0.0298(12) 0.0486(16) 0.0363(12) -0.0027(12) 0.0061(10) -0.0029(12)
C15 0.0380(14) 0.0614(19) 0.0525(16) 0.0081(15) 0.0172(12) 0.0004(15)
C16 0.0342(14) 0.065(2) 0.0570(17) 0.0218(19) 0.0175(13) 0.0112(16)
C17 0.0323(12) 0.0404(15) 0.0556(16) -0.0001(14) 0.0181(12) 0.0012(12)
C18 0.0358(13) 0.0485(16) 0.0359(13) -0.0043(12) 0.0146(11) -0.0045(12)
C19 0.0333(11) 0.0409(15) 0.0358(12) -0.0021(11) 0.0075(10) -0.0087(12)
C20 0.0324(11) 0.0383(14) 0.0373(12) -0.0037(13) 0.0062(9) -0.0033(12)
C21 0.0393(14) 0.0405(16) 0.0564(16) -0.0012(14) 0.0078(13) 0.0037(13)
C22 0.0510(16) 0.0423(17) 0.0608(18) 0.0080(15) -0.0013(14) 0.0026(15)
C23 0.0633(19) 0.0523(19) 0.0463(16) 0.0125(16) -0.0010(14) -0.0108(17)
C24 0.0473(14) 0.0514(18) 0.0418(13) 0.0033(14) 0.0110(12) -0.0106(15)
C25 0.0306(12) 0.0442(15) 0.0429(13) 0.0051(13) 0.0124(10) 0.0047(12)
C26 0.0496(16) 0.0506(18) 0.074(2) -0.0071(17) 0.0283(15) -0.0056(16)
C27 0.0541(19) 0.070(3) 0.102(3) -0.005(2) 0.0338(19) -0.019(2)
C28 0.0411(16) 0.092(3) 0.084(2) 0.008(2) 0.0330(16) -0.001(2)
C29 0.0500(17) 0.098(3) 0.067(2) -0.009(2) 0.0328(16) 0.009(2)
C30 0.0424(15) 0.065(2) 0.0563(17) -0.0096(17) 0.0181(13) -0.0017(16)

loop_
_atom_type_symbol
_atom_type_description
_atom_type_scat_dispersion_real
_atom_type_scat_dispersion_imag
_atom_type_scat_source
C C 0.0033 0.0016 'International Tables Vol C Tables 4.2.6.8 and 6.1.1.4'
H H 0.0000 0.0000 'International Tables Vol C Tables 4.2.6.8 and 6.1.1.4'
N N 0.0061 0.0033 'International Tables Vol C Tables 4.2.6.8 and 6.1.1.4'
O O 0.0106 0.0060 'International Tables Vol C Tables 4.2.6.8 and 6.1.1.4'
Mn Mn 0.3368 0.7283 'International Tables Vol C Tables 4.2.6.8 and 6.1.1.4'

loop_
_geom_angle_atom_site_label_1
_geom_angle_atom_site_label_2
_geom_angle_atom_site_label_3
_geom_angle
_geom_angle_site_symmetry_1
_geom_angle_site_symmetry_3
_geom_angle_publ_flag
O1 Mn1 O1 93.14(15) . 2_757 ?
O1 Mn1 O2 173.78(10) . . ?
O1 Mn1 O2 90.10(8) 2_757 . ?
O1 Mn1 O2 90.10(8) . 2_757 ?
O1 Mn1 O2 173.78(10) 2_757 2_757 ?
O2 Mn1 O2 87.19(13) . 2_757 ?
O1 Mn1 N1 84.97(9) . . ?
O1 Mn1 N1 92.14(9) 2_757 . ?
O2 Mn1 N1 89.60(9) . . ?
O2 Mn1 N1 93.44(9) 2_757 . ?
O1 Mn1 N1 92.14(9) . 2_757 ?
O1 Mn1 N1 84.97(9) 2_757 2_757 ?
O2 Mn1 N1 93.44(9) . 2_757 ?
O2 Mn1 N1 89.60(9) 2_757 2_757 ?
N1 Mn1 N1 175.80(17) . 2_757 ?
C1 O1 Mn1 112.54(17) . . ?
C3 N1 C2 126.8(2) . . ?
C3 N1 Mn1 124.97(17) . . ?
C2 N1 Mn1 108.09(14) . . ?
C5 O2 Mn1 125.15(17) . . ?
O3 Mn2 O3 90.66(16) 2_758 . ?
O3 Mn2 O4 174.78(9) 2_758 2_758 ?
O3 Mn2 O4 90.73(9) . 2_758 ?
O3 Mn2 O4 90.73(9) 2_758 . ?
O3 Mn2 O4 174.78(9) . . ?
O4 Mn2 O4 88.33(14) 2_758 . ?
O3 Mn2 N2 94.22(9) 2_758 . ?
O3 Mn2 N2 83.45(10) . . ?
O4 Mn2 N2 90.94(9) 2_758 . ?
O4 Mn2 N2 91.43(9) . . ?
O3 Mn2 N2 83.45(10) 2_758 2_758 ?
O3 Mn2 N2 94.22(9) . 2_758 ?
O4 Mn2 N2 91.43(9) 2_758 2_758 ?
O4 Mn2 N2 90.94(9) . 2_758 ?
N2 Mn2 N2 176.70(17) . 2_758 ?
C16 O3 Mn2 111.80(19) . . ?
C18 N2 C17 121.6(2) . . ?
C18 N2 Mn2 125.64(19) . . ?
C17 N2 Mn2 112.48(17) . . ?
C20 O4 Mn2 128.30(18) . . ?
O1 C1 C2 108.2(2) . . ?
N1 C2 C10 115.9(2) . . ?
N1 C2 C1 102.7(2) . . ?
C10 C2 C1 117.2(2) . . ?
N1 C3 C4 124.8(2) . . ?
C9 C4 C3 118.9(2) . . ?
C9 C4 C5 118.7(2) . . ?
C3 C4 C5 122.1(2) . . ?
O2 C5 C6 119.3(2) . . ?
O2 C5 C4 122.9(2) . . ?
C6 C5 C4 117.7(2) . . ?
C7 C6 C5 121.6(3) . . ?
C6 C7 C8 121.1(3) . . ?
C9 C8 C7 119.0(3) . . ?
C8 C9 C4 121.8(2) . . ?
C12 C11 C10 119.6(4) . . ?
C13 C12 C11 120.4(4) . . ?
C14 C13 C12 120.2(3) . . ?
C13 C14 C15 120.2(4) . . ?
C15 C10 C11 118.9(3) . . ?
C15 C10 C2 122.1(2) . . ?
C11 C10 C2 119.0(3) . . ?
C14 C15 C10 120.7(3) . . ?
O3 C16 C17 109.4(2) . . ?
N2 C17 C25 115.3(2) . . ?
N2 C17 C16 104.3(2) . . ?
C25 C17 C16 113.5(2) . . ?
N2 C18 C19 126.2(2) . . ?
C24 C19 C18 118.5(2) . . ?
C24 C19 C20 118.8(3) . . ?
C18 C19 C20 122.7(2) . . ?
O4 C20 C21 118.3(2) . . ?
O4 C20 C19 123.9(2) . . ?
C21 C20 C19 117.8(2) . . ?
C22 C21 C20 121.6(3) . . ?
C21 C22 C23 120.7(3) . . ?
C24 C23 C22 119.3(3) . . ?
C23 C24 C19 121.7(3) . . ?
C26 C25 C30 118.7(3) . . ?
C26 C25 C17 121.2(3) . . ?
C30 C25 C17 120.0(3) . . ?
C25 C26 C27 120.8(3) . . ?
C28 C27 C26 119.8(4) . . ?
C29 C28 C27 119.8(3) . . ?
C28 C29 C30 120.7(3) . . ?
C25 C30 C29 120.2(4) . . ?

loop_
_geom_bond_atom_site_label_1
_geom_bond_atom_site_label_2
_geom_bond_distance
_geom_bond_site_symmetry_2
_geom_bond_publ_flag
Mn1 O1 1.867(2) . ?
Mn1 O1 1.867(2) 2_757 ?
Mn1 O2 1.900(2) . ?
Mn1 O2 1.900(2) 2_757 ?
Mn1 N1 1.9696(18) . ?
Mn1 N1 1.9696(18) 2_757 ?
O1 C1 1.403(3) . ?
N1 C3 1.285(3) . ?
N1 C2 1.484(3) . ?
O2 C5 1.316(3) . ?
Mn2 O3 1.847(2) 2_758 ?
Mn2 O3 1.847(2) . ?
Mn2 O4 1.905(2) 2_758 ?
Mn2 O4 1.905(2) . ?
Mn2 N2 1.981(2) . ?
Mn2 N2 1.981(2) 2_758 ?
O3 C16 1.405(3) . ?
N2 C18 1.287(4) . ?
N2 C17 1.487(4) . ?
O4 C20 1.309(3) . ?
C1 C2 1.524(4) . ?
C2 C10 1.513(3) . ?
C3 C4 1.423(3) . ?
C4 C9 1.406(3) . ?
C4 C5 1.425(3) . ?
C5 C6 1.401(4) . ?
C6 C7 1.364(4) . ?
C7 C8 1.383(4) . ?
C8 C9 1.370(4) . ?
C11 C12 1.386(5) . ?
C11 C10 1.391(4) . ?
C12 C13 1.370(7) . ?
C13 C14 1.362(6) . ?
C14 C15 1.379(4) . ?
C10 C15 1.381(4) . ?
C16 C17 1.517(4) . ?
C17 C25 1.508(4) . ?
C18 C19 1.418(4) . ?
C19 C24 1.414(4) . ?
C19 C20 1.421(3) . ?
C20 C21 1.409(4) . ?
C21 C22 1.373(4) . ?
C22 C23 1.385(5) . ?
C23 C24 1.373(5) . ?
C25 C26 1.370(4) . ?
C25 C30 1.383(4) . ?
C26 C27 1.396(5) . ?
C27 C28 1.374(6) . ?
C28 C29 1.355(6) . ?
C29 C30 1.393(5) . ?
